data_1514372
loop_
_publ_author_name
'Hecht, Mandy'
'Kraus, Werner'
'Rurack, Knut'

_publ_section_title
;
 A highly fluorescent pH sensing membrane for the alkaline pH range
 incorporating a BODIPY dye.
;
_journal_issue 1
_journal_name_full 'The Analyst'
_journal_page_first 325
_journal_page_last 332
_journal_paper_doi 10.1039/c2an35860c
_journal_volume 138
_journal_year 2013
_chemical_formula_sum 'C23 H27 B F2 N2 O'
_chemical_formula_weight 396.28
_chemical_name_systematic
;
?
;
_space_group_IT_number 14
_symmetry_cell_setting monoclinic
_symmetry_space_group_name_Hall '-P 2yn'
_symmetry_space_group_name_H-M 'P 1 21/n 1'
_atom_sites_solution_hydrogens geom
_atom_sites_solution_primary direct
_atom_sites_solution_secondary difmap
_audit_creation_method SHELXL-97
_cell_angle_alpha 90.00
_cell_angle_beta 97.647(9)
_cell_angle_gamma 90.00
_cell_formula_units_Z 4
_cell_length_a 10.5132(16)
_cell_length_b 10.5783(16)
_cell_length_c 19.315(2)
_cell_measurement_reflns_used 2569
_cell_measurement_temperature 296(2)
_cell_measurement_theta_max 23.90
_cell_measurement_theta_min 2.74
_cell_volume 2129.0(5)
_computing_cell_refinement 'Bruker SAINT'
_computing_data_collection 'Bruker APEX2'
_computing_data_reduction 'Bruker SAINT'
_computing_molecular_graphics 'Bruker SHELXTL'
_computing_publication_material 'Bruker SHELXTL'
_computing_structure_refinement 'SHELXL-97 (Sheldrick, 2008)'
_computing_structure_solution 'SHELXS-97 (Sheldrick, 2008)'
_diffrn_ambient_temperature 296(2)
_diffrn_measured_fraction_theta_full 0.985
_diffrn_measured_fraction_theta_max 0.985
_diffrn_measurement_device_type 'Bruker APEX-II CCD'
_diffrn_measurement_method '\f and \w scans'
_diffrn_radiation_monochromator 'graphite '
_diffrn_radiation_source 'fine-focus sealed tube'
_diffrn_radiation_type MoK\a
_diffrn_radiation_wavelength 0.71073
_diffrn_reflns_av_R_equivalents 0.1049
_diffrn_reflns_av_sigmaI/netI 0.0827
_diffrn_reflns_limit_h_max 8
_diffrn_reflns_limit_h_min -13
_diffrn_reflns_limit_k_max 13
_diffrn_reflns_limit_k_min -13
_diffrn_reflns_limit_l_max 24
_diffrn_reflns_limit_l_min -24
_diffrn_reflns_number 16033
_diffrn_reflns_theta_full 27.50
_diffrn_reflns_theta_max 27.50
_diffrn_reflns_theta_min 2.10
_diffrn_standards_number 0
_exptl_absorpt_coefficient_mu 0.087
_exptl_absorpt_correction_T_max 0.3250
_exptl_absorpt_correction_T_min 0.2051
_exptl_absorpt_correction_type multi-scan
_exptl_absorpt_process_details '(SADABS; Sheldrick, 1996)'
_exptl_crystal_colour orange
_exptl_crystal_density_diffrn 1.236
_exptl_crystal_density_method 'not measured'
_exptl_crystal_description block
_exptl_crystal_F_000 840
_exptl_crystal_size_max 0.31
_exptl_crystal_size_mid 0.28
_exptl_crystal_size_min 0.09
_refine_diff_density_max 0.230
_refine_diff_density_min -0.231
_refine_diff_density_rms 0.046
_refine_ls_extinction_method none
_refine_ls_goodness_of_fit_ref 0.855
_refine_ls_hydrogen_treatment mixed
_refine_ls_matrix_type full
_refine_ls_number_parameters 266
_refine_ls_number_reflns 4826
_refine_ls_number_restraints 0
_refine_ls_restrained_S_all 0.855
_refine_ls_R_factor_all 0.0996
_refine_ls_R_factor_gt 0.0531
_refine_ls_shift/su_max 0.000
_refine_ls_shift/su_mean 0.000
_refine_ls_structure_factor_coef Fsqd
_refine_ls_weighting_details 'calc w=1/[\s^2^(Fo^2^)+(0.0739P)^2^+0.0000P] where P=(Fo^2^+2Fc^2^)/3'
_refine_ls_weighting_scheme calc
_refine_ls_wR_factor_gt 0.1310
_refine_ls_wR_factor_ref 0.1484
_reflns_number_gt 2571
_reflns_number_total 4826
_reflns_threshold_expression >2sigma(I)
_cod_data_source_file c2an35860c.txt
_cod_data_source_block wk37
_cod_depositor_comments
;
The following automatic conversions were performed:

'_symmetry_cell_setting' value 'Monoclinic' changed to 'monoclinic'
according to
/usr/data/users/saulius/automatic-downloads/retrospective/RSC/lib/dictionaries/cif_core.dic
dictionary named 'cif_core.dic' version 2.4.2 from 2011-04-26.

Automatic conversion script
Id: cif_fix_values 2281 2013-09-26 08:29:07Z andrius 
;
_cod_original_cell_volume 2128.9(5)
_cod_original_sg_symbol_H-M 'P2(1)/n '
_cod_database_code 1514372

loop_
_symmetry_equiv_pos_as_xyz
'x, y, z'
'-x+1/2, y+1/2, -z+1/2'
'-x, -y, -z'
'x-1/2, -y-1/2, z-1/2'

loop_
_atom_site_label
_atom_site_type_symbol
_atom_site_fract_x
_atom_site_fract_y
_atom_site_fract_z
_atom_site_U_iso_or_equiv
_atom_site_adp_type
_atom_site_occupancy
_atom_site_symmetry_multiplicity
_atom_site_calc_flag
_atom_site_refinement_flags
N1 N 0.58084(15) 0.86350(15) 0.14346(8) 0.0436(4) Uani 1 1 d .
N2 N 0.40971(14) 0.76690(15) 0.20333(8) 0.0423(4) Uani 1 1 d .
F1 F 0.48017(11) 0.66865(11) 0.10238(6) 0.0573(3) Uani 1 1 d .
F2 F 0.36218(12) 0.84816(13) 0.08620(6) 0.0684(4) Uani 1 1 d .
B1 B 0.4552(2) 0.7873(2) 0.13174(11) 0.0442(5) Uani 1 1 d .
O1 O 0.85721(17) 1.03379(16) 0.52832(8) 0.0613(4) Uani 1 1 d .
H1A H 0.901(3) 0.973(3) 0.5489(16) 0.107(12) Uiso 1 1 d .
C1 C 0.79169(19) 0.99139(19) 0.46640(10) 0.0445(5) Uani 1 1 d .
C2 C 0.8089(2) 0.8728(2) 0.43989(11) 0.0531(5) Uani 1 1 d .
H2A H 0.8656 0.8165 0.4647 0.064 Uiso 1 1 calc R
C3 C 0.74219(19) 0.83745(19) 0.37642(10) 0.0493(5) Uani 1 1 d .
H3A H 0.7546 0.7571 0.3590 0.059 Uiso 1 1 calc R
C4 C 0.65693(17) 0.91940(18) 0.33803(9) 0.0404(4) Uani 1 1 d .
C5 C 0.64158(19) 1.0389(2) 0.36506(10) 0.0498(5) Uani 1 1 d .
H5A H 0.5861 1.0960 0.3400 0.060 Uiso 1 1 calc R
C6 C 0.7075(2) 1.0744(2) 0.42867(11) 0.0534(6) Uani 1 1 d .
H6A H 0.6952 1.1547 0.4463 0.064 Uiso 1 1 calc R
C7 C 0.58687(17) 0.87964(17) 0.26909(9) 0.0383(4) Uani 1 1 d .
C8 C 0.64280(17) 0.90337(18) 0.20856(10) 0.0417(5) Uani 1 1 d .
C9 C 0.7608(2) 0.96341(19) 0.19777(11) 0.0495(5) Uani 1 1 d .
C10 C 0.7672(2) 0.9588(2) 0.12654(11) 0.0545(6) Uani 1 1 d .
C11 C 0.6555(2) 0.89713(19) 0.09433(10) 0.0499(5) Uani 1 1 d .
C12 C 0.47030(17) 0.81473(17) 0.26698(9) 0.0391(4) Uani 1 1 d .
C13 C 0.30657(19) 0.6982(2) 0.21631(11) 0.0509(5) Uani 1 1 d .
C14 C 0.29622(19) 0.7016(2) 0.28823(11) 0.0523(5) Uani 1 1 d .
C15 C 0.39665(18) 0.77527(18) 0.32045(10) 0.0445(5) Uani 1 1 d .
C16 C 0.8599(2) 1.0231(2) 0.25104(13) 0.0661(7) Uani 1 1 d .
H16A H 0.9280 1.0569 0.2281 0.099 Uiso 1 1 calc R
H16B H 0.8938 0.9606 0.2845 0.099 Uiso 1 1 calc R
H16C H 0.8210 1.0900 0.2745 0.099 Uiso 1 1 calc R
C17 C 0.8761(3) 1.0065(3) 0.09017(14) 0.0763(8) Uani 1 1 d .
H17A H 0.9077 1.0852 0.1118 0.092 Uiso 1 1 calc R
H17B H 0.8438 1.0243 0.0417 0.092 Uiso 1 1 calc R
C18 C 0.9872(3) 0.9133(3) 0.09268(18) 0.1038(11) Uani 1 1 d .
H18A H 1.0531 0.9485 0.0686 0.156 Uiso 1 1 calc R
H18B H 0.9571 0.8356 0.0706 0.156 Uiso 1 1 calc R
H18C H 1.0214 0.8972 0.1404 0.156 Uiso 1 1 calc R
C19 C 0.6184(2) 0.8697(2) 0.01827(11) 0.0641(6) Uani 1 1 d .
H19A H 0.5375 0.8263 0.0117 0.096 Uiso 1 1 calc R
H19B H 0.6828 0.8176 0.0018 0.096 Uiso 1 1 calc R
H19C H 0.6110 0.9477 -0.0074 0.096 Uiso 1 1 calc R
C20 C 0.4177(2) 0.8057(2) 0.39690(11) 0.0553(6) Uani 1 1 d .
H20A H 0.3524 0.7656 0.4195 0.083 Uiso 1 1 calc R
H20B H 0.4136 0.8956 0.4032 0.083 Uiso 1 1 calc R
H20C H 0.5005 0.7754 0.4170 0.083 Uiso 1 1 calc R
C21 C 0.1927(2) 0.6349(3) 0.32216(14) 0.0720(7) Uani 1 1 d .
H21A H 0.2272 0.6126 0.3697 0.086 Uiso 1 1 calc R
H21B H 0.1698 0.5571 0.2970 0.086 Uiso 1 1 calc R
C22 C 0.0721(2) 0.7136(3) 0.32373(16) 0.0930(9) Uani 1 1 d .
H22A H 0.0111 0.6664 0.3461 0.139 Uiso 1 1 calc R
H22B H 0.0356 0.7338 0.2768 0.139 Uiso 1 1 calc R
H22C H 0.0935 0.7902 0.3492 0.139 Uiso 1 1 calc R
C23 C 0.2213(2) 0.6302(3) 0.16008(14) 0.0778(8) Uani 1 1 d .
H23A H 0.2509 0.6449 0.1159 0.117 Uiso 1 1 calc R
H23B H 0.1350 0.6609 0.1585 0.117 Uiso 1 1 calc R
H23C H 0.2232 0.5412 0.1699 0.117 Uiso 1 1 calc R

loop_
_atom_site_aniso_label
_atom_site_aniso_U_11
_atom_site_aniso_U_22
_atom_site_aniso_U_33
_atom_site_aniso_U_23
_atom_site_aniso_U_13
_atom_site_aniso_U_12
N1 0.0489(9) 0.0428(9) 0.0399(9) 0.0001(7) 0.0086(7) -0.0031(8)
N2 0.0352(8) 0.0483(10) 0.0430(9) -0.0059(7) 0.0032(7) -0.0008(8)
F1 0.0620(8) 0.0556(7) 0.0553(7) -0.0182(5) 0.0117(6) -0.0067(6)
F2 0.0602(7) 0.0852(10) 0.0553(8) 0.0085(6) -0.0088(6) 0.0083(7)
B1 0.0431(12) 0.0486(13) 0.0395(12) -0.0024(10) 0.0004(10) 0.0000(11)
O1 0.0704(10) 0.0616(10) 0.0463(9) -0.0042(7) -0.0130(7) -0.0003(9)
C1 0.0435(10) 0.0490(12) 0.0392(11) 0.0002(9) -0.0012(8) -0.0017(10)
C2 0.0549(12) 0.0495(13) 0.0509(13) 0.0046(10) -0.0073(10) 0.0103(11)
C3 0.0554(12) 0.0408(11) 0.0499(12) -0.0033(9) 0.0012(10) 0.0054(10)
C4 0.0368(10) 0.0445(11) 0.0392(11) -0.0003(8) 0.0032(8) -0.0007(9)
C5 0.0469(11) 0.0484(12) 0.0500(12) -0.0022(9) -0.0084(9) 0.0118(10)
C6 0.0577(12) 0.0458(12) 0.0539(13) -0.0119(10) -0.0034(10) 0.0061(10)
C7 0.0381(10) 0.0364(10) 0.0402(10) -0.0022(8) 0.0037(8) 0.0022(9)
C8 0.0436(10) 0.0403(10) 0.0407(11) -0.0024(8) 0.0041(8) -0.0048(9)
C9 0.0519(12) 0.0449(12) 0.0532(13) -0.0004(9) 0.0122(9) -0.0113(10)
C10 0.0620(13) 0.0465(12) 0.0582(14) 0.0011(10) 0.0201(10) -0.0100(11)
C11 0.0616(13) 0.0437(11) 0.0466(12) 0.0038(9) 0.0148(10) 0.0011(11)
C12 0.0376(9) 0.0409(11) 0.0385(10) -0.0017(8) 0.0041(8) 0.0022(9)
C13 0.0398(10) 0.0545(13) 0.0588(14) -0.0075(10) 0.0085(9) -0.0045(10)
C14 0.0464(11) 0.0529(13) 0.0599(14) -0.0047(10) 0.0156(10) -0.0021(10)
C15 0.0414(10) 0.0433(11) 0.0498(12) -0.0007(9) 0.0102(9) 0.0057(9)
C16 0.0596(14) 0.0671(15) 0.0723(16) -0.0066(12) 0.0110(12) -0.0251(13)
C17 0.0859(18) 0.0721(17) 0.0782(18) 0.0009(13) 0.0383(15) -0.0247(15)
C18 0.087(2) 0.103(2) 0.135(3) -0.012(2) 0.061(2) -0.0182(19)
C19 0.0825(16) 0.0654(15) 0.0461(13) 0.0030(11) 0.0151(11) 0.0043(13)
C20 0.0567(12) 0.0620(14) 0.0500(13) 0.0020(10) 0.0169(10) 0.0062(11)
C21 0.0630(14) 0.0836(18) 0.0743(17) -0.0104(13) 0.0270(12) -0.0227(14)
C22 0.0550(15) 0.125(3) 0.105(2) -0.0199(19) 0.0327(14) -0.0125(17)
C23 0.0556(14) 0.097(2) 0.0812(18) -0.0322(15) 0.0123(12) -0.0261(14)

loop_
_atom_type_symbol
_atom_type_description
_atom_type_scat_dispersion_real
_atom_type_scat_dispersion_imag
_atom_type_scat_source
C C 0.0033 0.0016 'International Tables Vol C Tables 4.2.6.8 and 6.1.1.4'
H H 0.0000 0.0000 'International Tables Vol C Tables 4.2.6.8 and 6.1.1.4'
B B 0.0013 0.0007 'International Tables Vol C Tables 4.2.6.8 and 6.1.1.4'
N N 0.0061 0.0033 'International Tables Vol C Tables 4.2.6.8 and 6.1.1.4'
O O 0.0106 0.0060 'International Tables Vol C Tables 4.2.6.8 and 6.1.1.4'
F F 0.0171 0.0103 'International Tables Vol C Tables 4.2.6.8 and 6.1.1.4'

loop_
_geom_angle_atom_site_label_1
_geom_angle_atom_site_label_2
_geom_angle_atom_site_label_3
_geom_angle
C11 N1 C8 107.77(16)
C11 N1 B1 126.86(17)
C8 N1 B1 125.24(16)
C13 N2 C12 108.20(16)
C13 N2 B1 126.41(16)
C12 N2 B1 125.37(15)
F2 B1 F1 108.11(16)
F2 B1 N2 111.05(17)
F1 B1 N2 109.40(17)
F2 B1 N1 111.72(17)
F1 B1 N1 108.77(16)
N2 B1 N1 107.75(15)
O1 C1 C2 123.10(18)
O1 C1 C6 117.58(18)
C2 C1 C6 119.30(18)
C1 C2 C3 120.06(19)
C2 C3 C4 121.38(19)
C5 C4 C3 117.88(17)
C5 C4 C7 121.64(17)
C3 C4 C7 120.46(17)
C6 C5 C4 120.94(18)
C5 C6 C1 120.43(19)
C8 C7 C12 121.79(16)
C8 C7 C4 118.82(16)
C12 C7 C4 119.32(16)
C7 C8 N1 119.91(16)
C7 C8 C9 131.98(17)
N1 C8 C9 108.10(16)
C10 C9 C8 106.62(17)
C10 C9 C16 124.95(19)
C8 C9 C16 128.42(19)
C9 C10 C11 107.78(18)
C9 C10 C17 126.2(2)
C11 C10 C17 126.0(2)
N1 C11 C10 109.72(18)
N1 C11 C19 122.39(19)
C10 C11 C19 127.89(19)
C7 C12 N2 119.75(16)
C7 C12 C15 132.57(17)
N2 C12 C15 107.51(16)
N2 C13 C14 109.72(17)
N2 C13 C23 122.7(2)
C14 C13 C23 127.6(2)
C15 C14 C13 107.58(18)
C15 C14 C21 127.8(2)
C13 C14 C21 124.6(2)
C14 C15 C12 106.95(17)
C14 C15 C20 124.39(18)
C12 C15 C20 128.66(18)
C10 C17 C18 113.3(2)
C14 C21 C22 113.7(2)

loop_
_geom_bond_atom_site_label_1
_geom_bond_atom_site_label_2
_geom_bond_distance
N1 C11 1.357(2)
N1 C8 1.402(2)
N1 B1 1.538(3)
N2 C13 1.356(3)
N2 C12 1.402(2)
N2 B1 1.537(3)
F1 B1 1.416(3)
F2 B1 1.384(2)
O1 C1 1.374(2)
C1 C2 1.376(3)
C1 C6 1.384(3)
C2 C3 1.381(3)
C3 C4 1.388(3)
C4 C5 1.385(3)
C4 C7 1.494(2)
C5 C6 1.380(3)
C7 C8 1.399(3)
C7 C12 1.401(3)
C8 C9 1.433(3)
C9 C10 1.387(3)
C9 C16 1.503(3)
C10 C11 1.413(3)
C10 C17 1.508(3)
C11 C19 1.497(3)
C12 C15 1.433(3)
C13 C14 1.408(3)
C13 C23 1.498(3)
C14 C15 1.391(3)
C14 C21 1.517(3)
C15 C20 1.499(3)
C17 C18 1.524(4)
C21 C22 1.520(4)
